data_2011442
loop_
_publ_author_name
'Song, Rita'
'Kim, Kwan Mook'
'Sohn, Youn Soo'

_publ_section_title
;
 A zigzag-type one-dimensional coordination polymer formed by
 (2,2-dimethyl-1,3-propanediamine)bis(isonicotinato)platinum(II) and
 copper nitrate
;
_journal_issue 10
_journal_name_full 'Acta Crystallographica Section C'
_journal_page_first e447
_journal_page_last e447
_journal_paper_doi 10.1107/S0108270100012488
_journal_volume 56
_journal_year 2000
_chemical_formula_iupac '[Cu Pt (C6 H4 N O2)2 (C5 H14 N2) (H2 O)3] (N O3)2'
_chemical_formula_moiety 'C17 H28 Cu1 N4 O9 Pt1 2+, 2N1 O3 1-'
_chemical_formula_sum 'C17 H28 Cu N6 O15 Pt'
_chemical_formula_weight 819.12
_chemical_name_systematic
;
 ?
;
_space_group_IT_number 14
_symmetry_cell_setting monoclinic
_symmetry_space_group_name_Hall '-P 2yn'
_symmetry_space_group_name_H-M 'P 1 21/n 1'
_audit_creation_method SHELXL-97
_cell_angle_alpha 90.00
_cell_angle_beta 103.29(2)
_cell_angle_gamma 90.00
_cell_formula_units_Z 4
_cell_length_a 10.105(3)
_cell_length_b 18.133(3)
_cell_length_c 15.590(5)
_cell_measurement_reflns_used 25
_cell_measurement_temperature 293(2)
_cell_measurement_theta_max 14.23
_cell_measurement_theta_min 9.37
_cell_volume 2780.1(13)
_computing_cell_refinement CAD-4-VAX
_computing_data_collection 'CAD-4-VAX (Enraf-Nonius, 1981)'
_computing_data_reduction 'SDP (Frenz, 1985)'
_computing_publication_material SHELXL97
_computing_structure_refinement 'SHELXL97 (Sheldrick, 1997)'
_computing_structure_solution 'SHELXS97 (Sheldrick, 1997)'
_diffrn_ambient_temperature 293(2)
_diffrn_measured_fraction_theta_full .987
_diffrn_measured_fraction_theta_max .987
_diffrn_measurement_device_type 'Enraf-Nonius CAD-4'
_diffrn_measurement_method \w/2\q
_diffrn_radiation_monochromator graphite
_diffrn_radiation_source 'fine-focus sealed tube'
_diffrn_radiation_type MoK\a
_diffrn_radiation_wavelength .71073
_diffrn_reflns_av_R_equivalents .0347
_diffrn_reflns_av_sigmaI/netI .0343
_diffrn_reflns_limit_h_max 11
_diffrn_reflns_limit_h_min 0
_diffrn_reflns_limit_k_max 21
_diffrn_reflns_limit_k_min -21
_diffrn_reflns_limit_l_max 18
_diffrn_reflns_limit_l_min -18
_diffrn_reflns_number 6863
_diffrn_reflns_theta_full 24.97
_diffrn_reflns_theta_max 24.97
_diffrn_reflns_theta_min 1.75
_diffrn_standards_decay_% 9.6
_diffrn_standards_interval_time 120
_diffrn_standards_number 3
_exptl_absorpt_coefficient_mu 5.870
_exptl_absorpt_correction_T_max .128
_exptl_absorpt_correction_T_min .058
_exptl_absorpt_correction_type '\y scan'
_exptl_absorpt_process_details '(North et al., 1968)'
_exptl_crystal_colour blue
_exptl_crystal_density_diffrn 1.957
_exptl_crystal_density_method 'not measured'
_exptl_crystal_description block
_exptl_crystal_F_000 1612
_exptl_crystal_size_max .55
_exptl_crystal_size_mid .40
_exptl_crystal_size_min .35
_refine_diff_density_max 2.342
_refine_diff_density_min -1.292
_refine_ls_extinction_method none
_refine_ls_goodness_of_fit_ref 1.073
_refine_ls_hydrogen_treatment constr
_refine_ls_matrix_type full
_refine_ls_number_parameters 361
_refine_ls_number_reflns 4819
_refine_ls_number_restraints 0
_refine_ls_restrained_S_all 1.073
_refine_ls_R_factor_all .043
_refine_ls_R_factor_gt .034
_refine_ls_shift/su_max .011
_refine_ls_shift/su_mean .000
_refine_ls_structure_factor_coef Fsqd
_refine_ls_weighting_details 'calc w = 1/[\s^2^(Fo^2^)+(0.0497P)^2^+7.8145P] where P = (Fo^2^+2Fc^2^)/3'
_refine_ls_weighting_scheme calc
_refine_ls_wR_factor_ref .091
_reflns_number_gt 4175
_reflns_number_total 4819
_reflns_threshold_expression I>2\s(I)
_cod_data_source_file qa0355.cif
_cod_data_source_block I
_cod_original_cell_volume 2780.1(12)
_cod_original_sg_symbol_H-M 'P 21/n'
_cod_original_formula_sum 'C17 H28 Cu1 N6 O15 Pt1'
_cod_database_code 2011442
_cod_database_fobs_code 2011442

loop_
_symmetry_equiv_pos_as_xyz
'x, y, z'
'-x+1/2, y+1/2, -z+1/2'
'-x, -y, -z'
'x-1/2, -y-1/2, z-1/2'

loop_
_atom_site_label
_atom_site_fract_x
_atom_site_fract_y
_atom_site_fract_z
_atom_site_U_iso_or_equiv
_atom_site_adp_type
_atom_site_calc_flag
_atom_site_refinement_flags
_atom_site_occupancy
_atom_site_disorder_assembly
_atom_site_disorder_group
_atom_site_type_symbol
Pt .72126(2) .788103(11) .956049(13) .02456(9) Uani d . 1 . . Pt
Cu .28860(7) .98180(4) 1.33338(5) .02985(17) Uani d . 1 . . Cu
O1 .3289(4) .5315(2) 1.1042(3) .0383(10) Uani d . 1 . . O
O2 .2006(5) .5370(3) .9669(3) .0484(13) Uani d . 1 . . O
O3 .3959(5) .9309(2) 1.2660(3) .0361(10) Uani d . 1 . . O
O4 .2976(6) 1.0010(3) 1.1531(4) .0647(16) Uani d . 1 . . O
O5 .1403(5) .9089(2) 1.2935(3) .0394(10) Uani d . 1 . . O
O6 .4161(5) 1.0662(3) 1.3502(4) .0511(13) Uani d . 1 . . O
O7 .4099(5) .9195(2) 1.4553(3) .0393(10) Uani d . 1 . . O
N1 .5977(5) .7007(3) .9657(3) .0291(11) Uani d . 1 . . N
H1A .6057 .7476 .9852 .035 Uiso calc R 1 . . H
H1B .6610 .6940 .9342 .035 Uiso calc R 1 . . H
N2 .6148(5) .8446(3) 1.0310(3) .0290(11) Uani d . 1 . . N
H2A .6910 .8627 1.0183 .035 Uiso calc R 1 . . H
H2B .5995 .8002 1.0048 .035 Uiso calc R 1 . . H
N3 .8181(5) .7281(3) .8790(3) .0310(11) Uani d . 1 . . N
N4 .8378(5) .8797(3) .9522(3) .0307(11) Uani d . 1 . . N
C1 .4761(7) .6939(4) .9107(4) .0355(14) Uani d . 1 . . C
H1 .4556 .7228 .8602 .043 Uiso calc R 1 . . H
C2 .3799(6) .6452(4) .9266(4) .0366(14) Uani d . 1 . . C
H2 .2956 .6414 .8873 .044 Uiso calc R 1 . . H
C3 .4100(6) .6019(3) 1.0016(4) .0288(12) Uani d . 1 . . C
C4 .5374(6) .6075(3) 1.0563(4) .0358(14) Uani d . 1 . . C
H4 .5611 .5783 1.1066 .043 Uiso calc R 1 . . H
C5 .6292(6) .6565(3) 1.0361(4) .0359(14) Uani d . 1 . . C
H5 .7160 .6590 1.0726 .043 Uiso calc R 1 . . H
C6 .3026(6) .5525(3) 1.0250(4) .0318(13) Uani d . 1 . . C
C7 .6409(6) .8334(3) 1.1190(4) .0337(13) Uani d . 1 . . C
H7 .7112 .8019 1.1452 .040 Uiso calc R 1 . . H
C8 .5659(7) .8674(3) 1.1703(4) .0362(14) Uani d . 1 . . C
H8 .5865 .8600 1.2309 .043 Uiso calc R 1 . . H
C9 .4592(6) .9128(3) 1.1310(4) .0286(12) Uani d . 1 . . C
C10 .4323(7) .9234(3) 1.0416(4) .0352(14) Uani d . 1 . . C
H10 .3609 .9536 1.0139 .042 Uiso calc R 1 . . H
C11 .5125(6) .8887(3) .9934(4) .0336(13) Uani d . 1 . . C
H11 .4946 .8963 .9328 .040 Uiso calc R 1 . . H
C12 .3754(6) .9522(3) 1.1861(4) .0331(13) Uani d . 1 . . C
C13 .9640(6) .7410(3) .8849(4) .0347(14) Uani d . 1 . . C
H13A .9922 .7106 .8412 .042 Uiso calc R 1 . . H
H13B 1.0146 .7249 .9424 .042 Uiso calc R 1 . . H
C14 1.0031(6) .8211(3) .8714(4) .0355(14) Uani d . 1 . . C
C15 .9831(6) .8697(3) .9473(4) .0368(14) Uani d . 1 . . C
H15A 1.0331 .8483 1.0022 .044 Uiso calc R 1 . . H
H15B 1.0221 .9178 .9415 .044 Uiso calc R 1 . . H
C16 1.1574(8) .8195(5) .8754(7) .064(2) Uani d . 1 . . C
H16A 1.1883 .8685 .8672 .097 Uiso calc R 1 . . H
H16B 1.1745 .7880 .8297 .097 Uiso calc R 1 . . H
H16C 1.2051 .8011 .9317 .097 Uiso calc R 1 . . H
C17 .9257(9) .8513(4) .7833(5) .054(2) Uani d . 1 . . C
H17A .9526 .9014 .7772 .081 Uiso calc R 1 . . H
H17B .8299 .8495 .7805 .081 Uiso calc R 1 . . H
H17C .9457 .8220 .7365 .081 Uiso calc R 1 . . H
N5 .1528(7) .0299(4) .8240(4) .0517(16) Uani d . 1 . . N
N6 .8329(11) .2478(4) .8557(7) .094(3) Uani d . 1 . . N
O8 .1134(6) .0335(4) .7424(3) .0653(16) Uani d . 1 . . O
O9 .2581(7) -.0041(4) .8548(5) .081(2) Uani d . 1 . . O
O10 .0857(8) .0594(5) .8702(4) .098(3) Uani d . 1 . . O
O11 .8497(13) .2960(4) .9061(6) .139(5) Uani d . 1 . . O
O12 .7950(12) .1886(5) .8507(8) .158(5) Uani d . 1 . . O
O13 .8774(12) .2605(9) .7898(8) .155(5) Uani d . 1 . . O
OW1 .6567(6) .0487(3) .3034(4) .0654(15) Uani d . 1 . . O
OW2 .6303(9) .2089(4) .2788(6) .097(2) Uani d . 1 . . O

loop_
_atom_site_aniso_label
_atom_site_aniso_U_11
_atom_site_aniso_U_22
_atom_site_aniso_U_33
_atom_site_aniso_U_12
_atom_site_aniso_U_13
_atom_site_aniso_U_23
Pt .02856(14) .02250(13) .02683(14) -.00271(8) .01506(10) -.00061(8)
Cu .0335(4) .0284(4) .0316(4) .0068(3) .0156(3) -.0029(3)
O1 .035(2) .047(3) .034(2) -.013(2) .013(2) .0088(19)
O2 .037(3) .066(3) .041(3) -.023(2) .007(2) .009(2)
O3 .044(3) .035(2) .034(2) .0094(19) .018(2) -.0025(18)
O4 .080(4) .066(3) .056(3) .042(3) .030(3) .014(3)
O5 .041(3) .040(2) .039(2) -.001(2) .012(2) -.0031(19)
O6 .053(3) .037(3) .069(3) -.006(2) .027(3) -.011(2)
O7 .045(3) .034(2) .036(2) .007(2) .004(2) -.0033(18)
N1 .035(3) .028(2) .031(3) -.005(2) .021(2) -.002(2)
N2 .030(3) .026(2) .036(3) -.002(2) .017(2) .001(2)
N3 .034(3) .027(2) .039(3) -.008(2) .023(2) -.007(2)
N4 .033(3) .025(2) .038(3) -.003(2) .017(2) -.001(2)
C1 .037(4) .041(3) .029(3) -.007(3) .009(3) .007(3)
C2 .029(3) .046(4) .033(3) -.008(3) .003(3) .008(3)
C3 .028(3) .029(3) .034(3) -.002(2) .016(3) .001(2)
C4 .034(3) .037(3) .036(3) -.005(3) .007(3) .010(3)
C5 .026(3) .036(3) .045(4) -.006(2) .006(3) .011(3)
C6 .032(3) .034(3) .033(3) -.007(3) .014(3) .001(3)
C7 .036(3) .037(3) .031(3) .011(3) .014(3) .006(3)
C8 .045(4) .038(3) .030(3) .010(3) .017(3) .003(3)
C9 .034(3) .029(3) .027(3) .000(2) .015(2) -.002(2)
C10 .033(3) .039(3) .035(3) .004(3) .013(3) .003(3)
C11 .039(3) .038(3) .027(3) .001(3) .012(3) -.002(2)
C12 .032(3) .030(3) .041(4) .008(3) .016(3) .000(3)
C13 .033(3) .031(3) .044(4) .002(3) .017(3) -.004(3)
C14 .032(3) .033(3) .047(4) -.006(3) .021(3) -.001(3)
C15 .036(3) .032(3) .044(4) -.005(3) .011(3) -.003(3)
C16 .042(4) .049(4) .113(7) -.011(4) .042(5) -.008(5)
C17 .079(6) .050(4) .039(4) -.003(4) .025(4) .007(3)
N5 .048(4) .060(4) .044(4) -.022(3) .003(3) .001(3)
N6 .118(8) .045(4) .085(6) -.014(5) -.044(6) .015(4)
O8 .052(3) .100(5) .041(3) .019(3) .006(3) -.002(3)
O9 .065(4) .072(4) .090(5) -.013(3) -.018(4) .029(4)
O10 .085(5) .159(7) .053(4) -.026(5) .022(4) -.040(4)
O11 .243(13) .067(5) .073(5) .011(6) -.032(7) -.015(4)
O12 .172(11) .077(6) .190(11) -.034(7) -.030(9) -.004(7)
O13 .113(8) .238(14) .101(8) -.005(9) -.002(7) .023(9)
OW1 .050(3) .068(4) .081(4) .001(3) .022(3) -.004(3)
OW2 .091(6) .100(6) .099(6) -.014(4) .019(5) .020(4)

loop_
_atom_type_symbol
_atom_type_description
_atom_type_scat_dispersion_real
_atom_type_scat_dispersion_imag
_atom_type_scat_source
C C .0033 .0016 'International Tables Vol C Tables 4.2.6.8 and 6.1.1.4'
Cu Cu .3201 1.2651 'International Tables Vol C Tables 4.2.6.8 and 6.1.1.4'
N N .0061 .0033 'International Tables Vol C Tables 4.2.6.8 and 6.1.1.4'
O O .0106 .0060 'International Tables Vol C Tables 4.2.6.8 and 6.1.1.4'
Pt Pt -1.7033 8.3905 'International Tables Vol C Tables 4.2.6.8 and 6.1.1.4'
H H .0000 .0000 'International Tables Vol C Tables 4.2.6.8 and 6.1.1.4'

loop_
_geom_angle_atom_site_label_1
_geom_angle_atom_site_label_2
_geom_angle_atom_site_label_3
_geom_angle_site_symmetry_1
_geom_angle_site_symmetry_3
_geom_angle
N3 Pt N2 . . 176.76(19)
N3 Pt N4 . . 93.41(19)
N2 Pt N4 . . 89.53(19)
N3 Pt N1 . . 90.74(19)
N2 Pt N1 . . 86.32(19)
N4 Pt N1 . . 175.84(18)
O3 Cu O1 . 2_557 176.6(2)
O3 Cu O6 . . 90.7(2)
O1 Cu O6 2_557 . 91.7(2)
O3 Cu O5 . . 89.37(19)
O1 Cu O5 2_557 . 87.78(19)
O6 Cu O5 . . 167.6(2)
O3 Cu O7 . . 87.42(17)
O1 Cu O7 2_557 . 94.88(17)
O6 Cu O7 . . 93.6(2)
O5 Cu O7 . . 98.75(18)
C6 O1 Cu . 2_547 128.4(4)
C12 O3 Cu . . 113.9(4)
C1 N1 C5 . . 118.8(5)
C1 N1 Pt . . 120.9(4)
C5 N1 Pt . . 119.4(4)
C11 N2 C7 . . 119.2(5)
C11 N2 Pt . . 120.5(4)
C7 N2 Pt . . 120.1(4)
C13 N3 Pt . . 119.2(4)
C15 N4 Pt . . 118.7(4)
N1 C1 C2 . . 121.9(6)
C1 C2 C3 . . 119.2(6)
C4 C3 C2 . . 118.5(5)
C4 C3 C6 . . 120.9(5)
C2 C3 C6 . . 120.6(5)
C5 C4 C3 . . 119.4(6)
N1 C5 C4 . . 122.1(6)
O2 C6 O1 . . 126.9(5)
O2 C6 C3 . . 118.6(5)
O1 C6 C3 . . 114.5(5)
N2 C7 C8 . . 121.4(6)
C7 C8 C9 . . 119.4(6)
C10 C9 C8 . . 119.0(5)
C10 C9 C12 . . 120.3(5)
C8 C9 C12 . . 120.7(5)
C9 C10 C11 . . 119.2(6)
N2 C11 C10 . . 121.9(6)
O4 C12 O3 . . 125.3(6)
O4 C12 C9 . . 119.5(6)
O3 C12 C9 . . 115.1(5)
N3 C13 C14 . . 115.4(5)
C17 C14 C15 . . 111.1(6)
C17 C14 C13 . . 111.8(6)
C15 C14 C13 . . 110.9(5)
C17 C14 C16 . . 110.4(6)
C15 C14 C16 . . 106.9(6)
C13 C14 C16 . . 105.5(5)
N4 C15 C14 . . 114.6(5)
O10 N5 O9 . . 122.6(8)
O10 N5 O8 . . 119.3(7)
O9 N5 O8 . . 118.1(7)
O12 N6 O11 . . 138.8(15)
O12 N6 O13 . . 107.4(13)
O11 N6 O13 . . 113.5(12)

loop_
_geom_bond_atom_site_label_1
_geom_bond_atom_site_label_2
_geom_bond_site_symmetry_2
_geom_bond_distance
_geom_bond_publ_flag
Pt N3 . 2.031(5) ?
Pt N2 . 2.037(5) ?
Pt N4 . 2.044(5) ?
Pt N1 . 2.044(5) ?
Cu O3 . 1.912(4) ?
Cu O1 2_557 1.924(4) ?
Cu O6 . 1.978(5) ?
Cu O5 . 1.988(5) ?
Cu O7 . 2.306(4) ?
O1 C6 . 1.260(7) ?
O1 Cu 2_547 1.924(4) ?
O2 C6 . 1.239(7) ?
O3 C12 . 1.275(7) ?
O4 C12 . 1.218(8) ?
N1 C1 . 1.333(8) ?
N1 C5 . 1.338(8) ?
N2 C11 . 1.332(8) ?
N2 C7 . 1.351(7) ?
N3 C13 . 1.476(8) ?
N4 C15 . 1.500(8) ?
C1 C2 . 1.377(8) ?
C2 C3 . 1.382(8) ?
C3 C4 . 1.375(9) ?
C3 C6 . 1.516(8) ?
C4 C5 . 1.372(8) ?
C7 C8 . 1.368(8) ?
C8 C9 . 1.383(9) ?
C9 C10 . 1.371(8) ?
C9 C12 . 1.516(8) ?
C10 C11 . 1.377(8) ?
C13 C14 . 1.531(9) ?
C14 C17 . 1.518(10) ?
C14 C15 . 1.525(9) ?
C14 C16 . 1.546(9) ?
N5 O10 . 1.220(9) ?
N5 O9 . 1.228(9) ?
N5 O8 . 1.244(8) ?
N6 O12 . 1.136(12) ?
N6 O11 . 1.161(11) ?
N6 O13 . 1.235(15) ?
